data_1549440
loop_
_publ_author_name
'S\'anchez Garc\'ia, Jessica J.'
'Flores-Alamo, Marcos'
'Klimova, Elena I.'

_publ_section_title
;
 4,5-Diferrocenyl-1,2-dithiol-3-one
;
_journal_coeditor_code WM4074
_journal_issue 5
_journal_name_full IUCrData
_journal_page_first x180685
_journal_paper_doi 10.1107/S2414314618006855
_journal_volume 3
_journal_year 2018
_chemical_formula_iupac '[Fe2 (C5 H5)2 (C13 H8 O S2)]'
_chemical_formula_moiety 'C23 H18 Fe2 O S2'
_chemical_formula_sum 'C23 H18 Fe2 O S2'
_chemical_formula_weight 486.19
_chemical_name_systematic
;
4,5-Diferrocenyl-1,2-dithiol-3-one
;
_space_group_IT_number 2
_symmetry_cell_setting triclinic
_symmetry_space_group_name_Hall '-P 1'
_symmetry_space_group_name_H-M 'P -1'
_atom_sites_solution_hydrogens geom
_audit_conform_dict_name cif_core.dic
_audit_conform_dict_version 2.4.3
_audit_creation_method 'WinGX routine CIF_UPDATE'
_cell_angle_alpha 98.867(4)
_cell_angle_beta 95.255(4)
_cell_angle_gamma 105.512(4)
_cell_formula_units_Z 4
_cell_length_a 9.8525(4)
_cell_length_b 10.6407(6)
_cell_length_c 19.2720(9)
_cell_measurement_reflns_used 4380
_cell_measurement_temperature 130(2)
_cell_measurement_theta_max 29.4933
_cell_measurement_theta_min 3.4866
_cell_volume 1904.76(17)
_computing_cell_refinement
;
;
_computing_data_collection
;
<i>CrysAlis PRO</i> (Agilent, 2013)
;
_computing_data_reduction
;
<i>CrysAlis RED</i> (Agilent, 2013)
;
_computing_molecular_graphics
;
ORTEP-3 for Windows (Farrugia, 2012)
;
_computing_publication_material
;
WinGX (Farrugia, 2012) and Mercury (Macrae <i>et al.</i>,  2008)
;
_computing_structure_refinement
;
SHELXL2014 (Sheldrick, 2015b)
;
_computing_structure_solution
;
SHELXT2014 (Sheldrick, 2015a)
;
_diffrn_ambient_temperature 130(2)
_diffrn_detector_area_resol_mean 10.4685
_diffrn_measured_fraction_theta_full 0.997
_diffrn_measured_fraction_theta_max 0.997
_diffrn_measurement_device_type 'Agilent Xcalibur Atlas Gemini'
_diffrn_measurement_method '\w scans'
_diffrn_radiation_monochromator graphite
_diffrn_radiation_type MoK\a
_diffrn_radiation_wavelength 0.71073
_diffrn_reflns_av_R_equivalents 0.045
_diffrn_reflns_limit_h_max 12
_diffrn_reflns_limit_h_min -12
_diffrn_reflns_limit_k_max 13
_diffrn_reflns_limit_k_min -13
_diffrn_reflns_limit_l_max 24
_diffrn_reflns_limit_l_min -24
_diffrn_reflns_number 19834
_diffrn_reflns_theta_full 25.242
_diffrn_reflns_theta_max 26.37
_diffrn_reflns_theta_min 3.487
_exptl_absorpt_coefficient_mu 1.754
_exptl_absorpt_correction_T_max 0.937
_exptl_absorpt_correction_T_min 0.856
_exptl_absorpt_correction_type analytical
_exptl_absorpt_process_details
;
(<i>CrysAlis RED</i>; Agilent, 2013)
;
_exptl_crystal_colour 'dark red'
_exptl_crystal_density_diffrn 1.695
_exptl_crystal_description block
_exptl_crystal_F_000 992
_exptl_crystal_size_max 0.16
_exptl_crystal_size_mid 0.13
_exptl_crystal_size_min 0.059
_refine_diff_density_max 0.913
_refine_diff_density_min -0.506
_refine_ls_extinction_method none
_refine_ls_goodness_of_fit_ref 1.021
_refine_ls_hydrogen_treatment constr
_refine_ls_matrix_type full
_refine_ls_number_parameters 515
_refine_ls_number_reflns 7772
_refine_ls_number_restraints 0
_refine_ls_restrained_S_all 1.021
_refine_ls_R_factor_all 0.0761
_refine_ls_R_factor_gt 0.0464
_refine_ls_shift/su_max 0.001
_refine_ls_shift/su_mean 0
_refine_ls_structure_factor_coef Fsqd
_refine_ls_weighting_details 'w=1/[\s^2^(Fo^2^)+(0.0398P)^2^+2.1419P] where P=(Fo^2^+2Fc^2^)/3'
_refine_ls_weighting_scheme calc
_refine_ls_wR_factor_gt 0.0949
_refine_ls_wR_factor_ref 0.1099
_reflns_number_gt 5624
_reflns_number_total 7772
_reflns_threshold_expression 'I > 2\s(I)'
_cod_data_source_file wm4074sup1.cif
_cod_data_source_block I
_cod_database_code 1549440
_shelx_estimated_absorpt_t_min 0.767
_shelx_estimated_absorpt_t_max 0.904

loop_
_symmetry_equiv_pos_as_xyz
'x, y, z'
'-x, -y, -z'

loop_
_atom_site_type_symbol
_atom_site_label
_atom_site_fract_x
_atom_site_fract_y
_atom_site_fract_z
_atom_site_U_iso_or_equiv
_atom_site_adp_type
_atom_site_calc_flag
_atom_site_occupancy
_atom_site_disorder_assembly
_atom_site_disorder_group
C C1 0.7650(4) -0.2765(4) 0.8413(2) 0.0277(9) Uani d 1 . .
H H1 0.717766 -0.361755 0.807503 0.033 Uiso calc 1 . .
C C2 0.9125(4) -0.2109(4) 0.8546(2) 0.0283(9) Uani d 1 . .
H H2 0.987812 -0.242726 0.83218 0.034 Uiso calc 1 . .
C C3 0.9362(4) -0.0949(4) 0.9059(2) 0.0264(9) Uani d 1 . .
H H3 1.030954 -0.030483 0.925819 0.032 Uiso calc 1 . .
C C4 0.8038(4) -0.0858(4) 0.9250(2) 0.0252(9) Uani d 1 . .
H H4 0.788102 -0.013583 0.960429 0.03 Uiso calc 1 . .
C C5 0.6954(4) -0.1981(4) 0.8841(2) 0.0246(9) Uani d 1 . .
C C6 0.5408(4) -0.2258(4) 0.8849(2) 0.0259(9) Uani d 1 . .
C C7 0.4686(4) -0.1333(4) 0.8899(2) 0.0248(9) Uani d 1 . .
C C8 0.5258(4) 0.0088(4) 0.8901(2) 0.0242(9) Uani d 1 . .
C C9 0.6355(4) 0.0713(4) 0.8529(2) 0.0241(9) Uani d 1 . .
H H9 0.688804 0.024483 0.821315 0.029 Uiso calc 1 . .
C C10 0.6565(4) 0.2088(4) 0.8676(2) 0.0294(9) Uani d 1 . .
H H10 0.727351 0.276738 0.848641 0.035 Uiso calc 1 . .
C C11 0.5580(4) 0.2346(4) 0.9140(2) 0.0334(10) Uani d 1 . .
H H11 0.547666 0.323862 0.933131 0.04 Uiso calc 1 . .
C C12 0.4767(4) 0.1116(4) 0.9277(2) 0.0263(9) Uani d 1 . .
H H12 0.399114 0.098759 0.958204 0.032 Uiso calc 1 . .
C C13 0.2404(4) 0.0579(5) 0.7823(2) 0.0341(10) Uani d 1 . .
H H13 0.159834 0.019829 0.807937 0.041 Uiso calc 1 . .
C C14 0.3016(5) 0.1943(5) 0.7819(2) 0.0375(11) Uani d 1 . .
H H14 0.272346 0.269719 0.807527 0.045 Uiso calc 1 . .
C C15 0.4120(5) 0.2050(5) 0.7387(2) 0.0381(11) Uani d 1 . .
H H15 0.474338 0.289612 0.728965 0.046 Uiso calc 1 . .
C C16 0.4199(5) 0.0770(5) 0.7127(2) 0.0378(11) Uani d 1 . .
H H16 0.488598 0.054851 0.681139 0.045 Uiso calc 1 . .
C C17 0.3151(4) -0.0157(5) 0.7394(2) 0.0362(11) Uani d 1 . .
H H17 0.295695 -0.114355 0.729435 0.043 Uiso calc 1 . .
C C20 0.8309(6) -0.2611(5) 1.0507(2) 0.0427(12) Uani d 1 . .
H H20 0.808591 -0.192404 1.085689 0.051 Uiso calc 1 . .
C C21 0.9678(5) -0.2604(5) 1.0344(3) 0.0482(14) Uani d 1 . .
H H21 1.059139 -0.19195 1.055888 0.058 Uiso calc 1 . .
C C22 0.9523(5) -0.3730(5) 0.9829(3) 0.0500(14) Uani d 1 . .
H H22 1.031113 -0.399257 0.960867 0.06 Uiso calc 1 . .
C C23 0.8068(5) -0.4429(5) 0.9671(3) 0.0432(12) Uani d 1 . .
H H23 0.764202 -0.527807 0.932351 0.052 Uiso calc 1 . .
C C24 0.7318(5) -0.3733(5) 1.0099(2) 0.0400(11) Uani d 1 . .
H H24 0.626754 -0.39954 1.010682 0.048 Uiso calc 1 . .
Fe Fe1 0.83868(6) -0.25721(6) 0.94571(3) 0.02384(14) Uani d 1 . .
Fe Fe2 0.45226(6) 0.11315(6) 0.82134(3) 0.02371(14) Uani d 1 . .
S S2 0.26696(11) -0.37118(12) 0.89084(6) 0.0378(3) Uani d 1 . .
C C18 0.449(3) -0.364(2) 0.8800(13) 0.037(6) Uani d 0.566(9) A 1
O O1 0.4857(6) -0.4677(9) 0.8665(4) 0.0383(17) Uani d 0.566(9) A 1
S S1 0.2859(4) -0.1795(5) 0.8963(3) 0.0314(14) Uani d 0.566(9) A 1
C C18P 0.316(3) -0.188(3) 0.8948(15) 0.037(6) Uani d 0.434(9) A 2
O O1P 0.2338(10) -0.1248(10) 0.9115(5) 0.046(2) Uani d 0.434(9) A 2
S S1P 0.4606(8) -0.3903(8) 0.8827(5) 0.033(2) Uani d 0.434(9) A 2
C C25 0.0640(4) -0.4890(4) 0.6256(2) 0.0303(10) Uani d 1 . .
H H25 0.00186 -0.439769 0.60492 0.036 Uiso calc 1 . .
C C26 0.1588(4) -0.4436(4) 0.6905(2) 0.0328(10) Uani d 1 . .
H H26 0.175421 -0.356539 0.723145 0.039 Uiso calc 1 . .
C C27 0.2257(4) -0.5430(4) 0.7008(2) 0.0312(10) Uani d 1 . .
H H27 0.297464 -0.53827 0.742071 0.037 Uiso calc 1 . .
C C28 0.1719(4) -0.6507(4) 0.6437(2) 0.0277(9) Uani d 1 . .
H H28 0.199384 -0.73527 0.637466 0.033 Uiso calc 1 . .
C C29 0.0714(4) -0.6183(4) 0.5959(2) 0.0240(9) Uani d 1 . .
C C30 -0.0088(4) -0.7010(4) 0.52902(18) 0.0218(5) Uani d 1 . .
C C31 0.0423(4) -0.7819(4) 0.48323(18) 0.0218(5) Uani d 1 . .
C C32 -0.1611(4) -0.6994(4) 0.51047(19) 0.0218(5) Uani d 1 . .
C C33 0.1864(4) -0.7976(4) 0.4869(2) 0.0288(9) Uani d 1 . .
C C34 0.2209(4) -0.9175(5) 0.4626(2) 0.0351(11) Uani d 1 . .
H H34 0.151723 -1.004898 0.440025 0.042 Uiso calc 1 . .
C C35 0.3703(5) -0.8902(6) 0.4755(3) 0.0468(14) Uani d 1 . .
H H35 0.4252 -0.955266 0.463279 0.056 Uiso calc 1 . .
C C36 0.4291(5) -0.7560(6) 0.5073(2) 0.0517(15) Uani d 1 . .
H H36 0.532815 -0.709774 0.521739 0.062 Uiso calc 1 . .
C C37 0.3161(4) -0.6955(5) 0.5143(2) 0.0418(12) Uani d 1 . .
H H37 0.325846 -0.600954 0.535199 0.05 Uiso calc 1 . .
C C38 0.2421(6) -0.8212(5) 0.3059(2) 0.0507(14) Uani d 1 . .
H H38 0.165484 -0.902267 0.281206 0.061 Uiso calc 1 . .
C C39 0.3910(7) -0.8058(7) 0.3170(3) 0.0611(18) Uani d 1 . .
H H39 0.438232 -0.876079 0.302569 0.073 Uiso calc 1 . .
C C40 0.4575(6) -0.6801(7) 0.3507(3) 0.0631(17) Uani d 1 . .
H H40 0.562468 -0.643238 0.365739 0.076 Uiso calc 1 . .
C C41 0.3600(6) -0.6110(5) 0.3620(3) 0.0523(14) Uani d 1 . .
H H41 0.381509 -0.51599 0.385577 0.063 Uiso calc 1 . .
C C42 0.2260(5) -0.6961(5) 0.3344(2) 0.0389(11) Uani d 1 . .
H H42 0.134159 -0.672852 0.334469 0.047 Uiso calc 1 . .
C C43 -0.0265(4) -0.6703(5) 0.7900(2) 0.0336(10) Uani d 1 . .
H H43 0.04719 -0.658521 0.831638 0.04 Uiso calc 1 . .
C C44 -0.0753(4) -0.7821(4) 0.7351(2) 0.0347(10) Uani d 1 . .
H H44 -0.041558 -0.863285 0.730826 0.042 Uiso calc 1 . .
C C45 -0.1783(4) -0.7603(4) 0.6870(2) 0.0354(11) Uani d 1 . .
H H45 -0.231137 -0.822922 0.642765 0.042 Uiso calc 1 . .
C C46 -0.1940(4) -0.6329(5) 0.7123(2) 0.0352(11) Uani d 1 . .
H H46 -0.26021 -0.590069 0.689252 0.042 Uiso calc 1 . .
C C47 -0.1000(4) -0.5783(4) 0.7762(2) 0.0346(10) Uani d 1 . .
H H47 -0.087676 -0.489549 0.806351 0.041 Uiso calc 1 . .
Fe Fe3 0.01045(5) -0.61637(5) 0.69496(3) 0.02121(14) Uani d 1 . .
Fe Fe4 0.31671(6) -0.77061(6) 0.41095(3) 0.02489(15) Uani d 1 . .
O O3 -0.2167(3) -0.6240(4) 0.53877(17) 0.0477(9) Uani d 1 . .
S S4 -0.07427(11) -0.88197(12) 0.40941(6) 0.0358(3) Uani d 1 . .
S S5 -0.24512(10) -0.81968(11) 0.43199(6) 0.0323(3) Uani d 1 . .

loop_
_atom_site_aniso_label
_atom_site_aniso_U_11
_atom_site_aniso_U_22
_atom_site_aniso_U_33
_atom_site_aniso_U_12
_atom_site_aniso_U_13
_atom_site_aniso_U_23
C1 0.035(2) 0.028(2) 0.020(2) 0.0103(18) 0.0017(17) 0.0019(17)
C2 0.029(2) 0.037(3) 0.022(2) 0.0097(18) 0.0093(17) 0.0097(19)
C3 0.0230(19) 0.031(2) 0.026(2) 0.0046(16) -0.0021(17) 0.0138(18)
C4 0.028(2) 0.023(2) 0.026(2) 0.0112(16) 0.0008(17) 0.0059(17)
C5 0.027(2) 0.030(2) 0.0192(19) 0.0106(17) -0.0003(16) 0.0079(17)
C6 0.028(2) 0.028(2) 0.021(2) 0.0068(17) 0.0011(17) 0.0052(17)
C7 0.0229(19) 0.030(2) 0.020(2) 0.0038(16) 0.0029(16) 0.0071(17)
C8 0.0201(18) 0.032(2) 0.020(2) 0.0088(16) -0.0035(16) 0.0035(17)
C9 0.0223(19) 0.030(2) 0.021(2) 0.0123(16) -0.0005(16) 0.0030(17)
C10 0.0201(19) 0.030(2) 0.035(2) 0.0054(16) -0.0003(18) 0.0041(19)
C11 0.030(2) 0.033(3) 0.031(2) 0.0089(18) -0.0028(19) -0.0066(19)
C12 0.0240(19) 0.034(2) 0.018(2) 0.0077(17) 0.0001(16) 0.0011(17)
C13 0.024(2) 0.054(3) 0.025(2) 0.0128(19) -0.0040(18) 0.012(2)
C14 0.041(2) 0.052(3) 0.035(2) 0.031(2) 0.008(2) 0.023(2)
C15 0.043(3) 0.049(3) 0.032(2) 0.019(2) 0.008(2) 0.023(2)
C16 0.041(2) 0.058(3) 0.020(2) 0.022(2) 0.0011(19) 0.012(2)
C17 0.039(2) 0.043(3) 0.023(2) 0.013(2) -0.0102(19) 0.002(2)
C20 0.078(4) 0.044(3) 0.019(2) 0.034(3) 0.010(2) 0.015(2)
C21 0.044(3) 0.050(3) 0.052(3) 0.010(2) -0.011(2) 0.032(3)
C22 0.049(3) 0.060(4) 0.071(4) 0.039(3) 0.031(3) 0.046(3)
C23 0.067(3) 0.023(3) 0.040(3) 0.010(2) 0.016(2) 0.009(2)
C24 0.040(3) 0.050(3) 0.039(3) 0.018(2) 0.012(2) 0.023(2)
Fe1 0.0270(3) 0.0243(3) 0.0221(3) 0.0099(2) 0.0033(2) 0.0056(2)
Fe2 0.0247(3) 0.0275(3) 0.0217(3) 0.0112(2) 0.0033(2) 0.0059(2)
S2 0.0268(5) 0.0408(7) 0.0401(7) -0.0004(5) 0.0029(5) 0.0091(5)
C18 0.047(9) 0.049(10) 0.018(5) 0.025(6) 0.006(5) -0.002(5)
O1 0.035(3) 0.023(4) 0.052(4) 0.005(3) -0.001(3) 0.002(3)
S1 0.0215(18) 0.033(2) 0.0409(17) 0.0053(15) 0.0072(14) 0.0124(14)
C18P 0.047(9) 0.049(10) 0.018(5) 0.025(6) 0.006(5) -0.002(5)
O1P 0.031(4) 0.047(6) 0.069(6) 0.023(4) 0.011(4) 0.015(5)
S1P 0.024(2) 0.025(3) 0.044(2) -0.002(2) 0.0001(17) 0.004(2)
C25 0.033(2) 0.035(3) 0.027(2) 0.0073(18) 0.0118(18) 0.0153(19)
C26 0.034(2) 0.031(2) 0.025(2) -0.0053(18) 0.0078(19) 0.0041(19)
C27 0.022(2) 0.046(3) 0.023(2) 0.0059(18) 0.0014(17) 0.008(2)
C28 0.0223(19) 0.044(3) 0.021(2) 0.0147(18) 0.0094(17) 0.0064(19)
C29 0.0193(18) 0.036(2) 0.0201(19) 0.0089(16) 0.0126(16) 0.0081(18)
C30 0.0198(11) 0.0356(14) 0.0118(10) 0.0103(9) 0.0013(9) 0.0063(9)
C31 0.0198(11) 0.0356(14) 0.0118(10) 0.0103(9) 0.0013(9) 0.0063(9)
C32 0.0198(11) 0.0356(14) 0.0118(10) 0.0103(9) 0.0013(9) 0.0063(9)
C33 0.023(2) 0.048(3) 0.018(2) 0.0121(18) 0.0062(17) 0.0104(19)
C34 0.034(2) 0.048(3) 0.036(2) 0.018(2) 0.013(2) 0.027(2)
C35 0.036(3) 0.088(4) 0.038(3) 0.036(3) 0.018(2) 0.037(3)
C36 0.022(2) 0.113(5) 0.021(2) 0.023(3) 0.0027(19) 0.010(3)
C37 0.024(2) 0.070(4) 0.024(2) 0.009(2) 0.0053(18) -0.007(2)
C38 0.090(4) 0.036(3) 0.017(2) 0.003(3) 0.002(2) 0.007(2)
C39 0.103(5) 0.086(5) 0.038(3) 0.078(4) 0.043(3) 0.033(3)
C40 0.049(3) 0.094(5) 0.065(4) 0.026(3) 0.033(3) 0.050(4)
C41 0.066(3) 0.033(3) 0.061(4) 0.013(3) 0.003(3) 0.019(3)
C42 0.045(3) 0.062(3) 0.025(2) 0.032(2) 0.013(2) 0.018(2)
C43 0.031(2) 0.050(3) 0.023(2) 0.007(2) 0.0134(18) 0.018(2)
C44 0.035(2) 0.028(2) 0.048(3) 0.0095(19) 0.017(2) 0.019(2)
C45 0.030(2) 0.038(3) 0.031(2) -0.0026(19) 0.0128(19) 0.003(2)
C46 0.025(2) 0.052(3) 0.042(3) 0.018(2) 0.020(2) 0.026(2)
C47 0.037(2) 0.033(3) 0.035(2) 0.0073(19) 0.020(2) 0.004(2)
Fe3 0.0230(3) 0.0241(3) 0.0175(3) 0.0067(2) 0.0058(2) 0.0050(2)
Fe4 0.0263(3) 0.0316(3) 0.0211(3) 0.0128(2) 0.0091(2) 0.0063(3)
O3 0.0367(17) 0.066(2) 0.0414(19) 0.0227(16) -0.0037(15) 0.0030(17)
S4 0.0283(5) 0.0486(7) 0.0276(6) 0.0101(5) 0.0025(5) 0.0011(5)
S5 0.0214(5) 0.0456(7) 0.0278(6) 0.0062(4) -0.0025(4) 0.0104(5)

loop_
_atom_type_symbol
_atom_type_description
_atom_type_scat_dispersion_real
_atom_type_scat_dispersion_imag
_atom_type_scat_source
C C 0.0033 0.0016 'International Tables Vol C Tables 4.2.6.8 and 6.1.1.4'
H H 0 0 'International Tables Vol C Tables 4.2.6.8 and 6.1.1.4'
Fe Fe 0.3463 0.8444 'International Tables Vol C Tables 4.2.6.8 and 6.1.1.4'
O O 0.0106 0.006 'International Tables Vol C Tables 4.2.6.8 and 6.1.1.4'
S S 0.1246 0.1234 'International Tables Vol C Tables 4.2.6.8 and 6.1.1.4'

loop_
_exptl_crystal_face_index_h
_exptl_crystal_face_index_k
_exptl_crystal_face_index_l
_exptl_crystal_face_perp_dist
-8 0 3 0.0594
8 0 -3 0.0594
5 -13 3 0.0731
-5 13 -3 0.0731
-1 0 13 0.0293
1 0 -13 0.0293

loop_
_geom_angle_atom_site_label_1
_geom_angle_atom_site_label_2
_geom_angle_atom_site_label_3
_geom_angle
C2 C1 C5 107.7(4)
C2 C1 Fe1 69.9(2)
C5 C1 Fe1 69.9(2)
C2 C1 H1 126.2
C5 C1 H1 126.2
Fe1 C1 H1 126.2
C3 C2 C1 108.7(4)
C3 C2 Fe1 69.7(2)
C1 C2 Fe1 69.5(2)
C3 C2 H2 125.6
C1 C2 H2 125.6
Fe1 C2 H2 125.6
C2 C3 C4 108.5(3)
C2 C3 Fe1 70.0(2)
C4 C3 Fe1 69.6(2)
C2 C3 H3 125.8
C4 C3 H3 125.8
Fe1 C3 H3 125.8
C3 C4 C5 107.7(4)
C3 C4 Fe1 69.8(2)
C5 C4 Fe1 69.9(2)
C3 C4 H4 126.1
C5 C4 H4 126.1
Fe1 C4 H4 126.1
C1 C5 C4 107.4(3)
C1 C5 C6 126.3(4)
C4 C5 C6 126.3(4)
C1 C5 Fe1 69.1(2)
C4 C5 Fe1 68.9(2)
C6 C5 Fe1 128.4(3)
C7 C6 C5 125.3(4)
C7 C6 C18 113.7(11)
C5 C6 C18 121.0(11)
C7 C6 S1P 122.7(4)
C5 C6 S1P 111.9(4)
C6 C7 C8 127.1(3)
C6 C7 C18P 113.6(13)
C8 C7 C18P 119.2(13)
C6 C7 S1 120.3(4)
C8 C7 S1 112.6(3)
C9 C8 C12 107.1(3)
C9 C8 C7 127.7(4)
C12 C8 C7 125.1(3)
C9 C8 Fe2 68.8(2)
C12 C8 Fe2 69.1(2)
C7 C8 Fe2 125.9(3)
C10 C9 C8 109.1(4)
C10 C9 Fe2 70.3(2)
C8 C9 Fe2 70.4(2)
C10 C9 H9 125.5
C8 C9 H9 125.5
Fe2 C9 H9 125.5
C9 C10 C11 107.8(4)
C9 C10 Fe2 69.5(2)
C11 C10 Fe2 69.5(2)
C9 C10 H10 126.1
C11 C10 H10 126.1
Fe2 C10 H10 126.1
C12 C11 C10 108.2(4)
C12 C11 Fe2 69.8(2)
C10 C11 Fe2 69.6(2)
C12 C11 H11 125.9
C10 C11 H11 125.9
Fe2 C11 H11 125.9
C11 C12 C8 107.8(3)
C11 C12 Fe2 69.6(2)
C8 C12 Fe2 69.9(2)
C11 C12 H12 126.1
C8 C12 H12 126.1
Fe2 C12 H12 126.1
C14 C13 C17 107.6(4)
C14 C13 Fe2 69.9(2)
C17 C13 Fe2 69.1(2)
C14 C13 H13 126.2
C17 C13 H13 126.2
Fe2 C13 H13 126.2
C13 C14 C15 108.0(4)
C13 C14 Fe2 69.6(2)
C15 C14 Fe2 69.9(2)
C13 C14 H14 126
C15 C14 H14 126
Fe2 C14 H14 126
C16 C15 C14 108.4(4)
C16 C15 Fe2 69.8(2)
C14 C15 Fe2 69.6(2)
C16 C15 H15 125.8
C14 C15 H15 125.8
Fe2 C15 H15 125.8
C15 C16 C17 108.5(4)
C15 C16 Fe2 70.2(2)
C17 C16 Fe2 69.2(2)
C15 C16 H16 125.8
C17 C16 H16 125.8
Fe2 C16 H16 125.8
C16 C17 C13 107.5(4)
C16 C17 Fe2 70.1(2)
C13 C17 Fe2 69.8(2)
C16 C17 H17 126.2
C13 C17 H17 126.2
Fe2 C17 H17 126.2
C24 C20 C21 108.8(4)
C24 C20 Fe1 70.3(3)
C21 C20 Fe1 70.1(3)
C24 C20 H20 125.6
C21 C20 H20 125.6
Fe1 C20 H20 125.6
C22 C21 C20 107.4(4)
C22 C21 Fe1 69.6(3)
C20 C21 Fe1 69.5(2)
C22 C21 H21 126.3
C20 C21 H21 126.3
Fe1 C21 H21 126.3
C21 C22 C23 108.3(4)
C21 C22 Fe1 70.3(3)
C23 C22 Fe1 69.4(3)
C21 C22 H22 125.9
C23 C22 H22 125.9
Fe1 C22 H22 125.9
C22 C23 C24 107.9(5)
C22 C23 Fe1 70.0(3)
C24 C23 Fe1 70.3(3)
C22 C23 H23 126
C24 C23 H23 126
Fe1 C23 H23 126
C20 C24 C23 107.5(4)
C20 C24 Fe1 69.8(3)
C23 C24 Fe1 69.2(3)
C20 C24 H24 126.2
C23 C24 H24 126.2
Fe1 C24 H24 126.2
C23 Fe1 C4 161.96(18)
C23 Fe1 C1 107.29(18)
C4 Fe1 C1 69.13(16)
C23 Fe1 C22 40.5(2)
C4 Fe1 C22 156.2(2)
C1 Fe1 C22 123.4(2)
C23 Fe1 C3 156.13(18)
C4 Fe1 C3 40.58(15)
C1 Fe1 C3 68.53(16)
C22 Fe1 C3 120.75(18)
C23 Fe1 C20 67.58(19)
C4 Fe1 C20 108.75(18)
C1 Fe1 C20 158.06(19)
C22 Fe1 C20 67.5(2)
C3 Fe1 C20 124.96(19)
C23 Fe1 C2 121.21(18)
C4 Fe1 C2 68.31(17)
C1 Fe1 C2 40.58(16)
C22 Fe1 C2 106.97(18)
C3 Fe1 C2 40.39(16)
C20 Fe1 C2 160.6(2)
C23 Fe1 C24 40.51(18)
C4 Fe1 C24 125.38(17)
C1 Fe1 C24 122.32(18)
C22 Fe1 C24 67.92(18)
C3 Fe1 C24 161.50(19)
C20 Fe1 C24 39.94(19)
C2 Fe1 C24 157.27(19)
C23 Fe1 C21 67.9(2)
C4 Fe1 C21 121.7(2)
C1 Fe1 C21 159.5(2)
C22 Fe1 C21 40.1(2)
C3 Fe1 C21 107.40(17)
C20 Fe1 C21 40.42(19)
C2 Fe1 C21 123.47(18)
C24 Fe1 C21 67.80(19)
C23 Fe1 C5 124.66(19)
C4 Fe1 C5 41.20(15)
C1 Fe1 C5 40.99(15)
C22 Fe1 C5 160.8(2)
C3 Fe1 C5 68.55(15)
C20 Fe1 C5 123.00(18)
C2 Fe1 C5 68.33(16)
C24 Fe1 C5 108.79(17)
C21 Fe1 C5 158.0(2)
C9 Fe2 C17 117.78(18)
C9 Fe2 C11 68.25(17)
C17 Fe2 C11 169.18(18)
C9 Fe2 C10 40.19(16)
C17 Fe2 C10 149.26(18)
C11 Fe2 C10 40.96(16)
C9 Fe2 C12 68.65(15)
C17 Fe2 C12 131.11(17)
C11 Fe2 C12 40.59(16)
C10 Fe2 C12 68.69(16)
C9 Fe2 C13 152.24(18)
C17 Fe2 C13 41.14(17)
C11 Fe2 C13 129.68(18)
C10 Fe2 C13 167.12(18)
C12 Fe2 C13 109.75(16)
C9 Fe2 C16 107.79(17)
C17 Fe2 C16 40.63(18)
C11 Fe2 C16 148.70(19)
C10 Fe2 C16 115.62(18)
C12 Fe2 C16 169.28(18)
C13 Fe2 C16 68.36(18)
C9 Fe2 C14 165.74(17)
C17 Fe2 C14 68.49(19)
C11 Fe2 C14 107.91(19)
C10 Fe2 C14 128.07(18)
C12 Fe2 C14 118.05(17)
C13 Fe2 C14 40.43(18)
C16 Fe2 C14 67.89(18)
C9 Fe2 C15 127.67(17)
C17 Fe2 C15 68.02(19)
C11 Fe2 C15 116.4(2)
C10 Fe2 C15 106.58(18)
C12 Fe2 C15 150.17(19)
C13 Fe2 C15 68.03(18)
C16 Fe2 C15 39.95(18)
C14 Fe2 C15 40.48(17)
C9 Fe2 C8 40.77(15)
C17 Fe2 C8 109.65(17)
C11 Fe2 C8 68.42(17)
C10 Fe2 C8 68.34(16)
C12 Fe2 C8 40.94(15)
C13 Fe2 C8 119.47(16)
C16 Fe2 C8 129.93(18)
C14 Fe2 C8 152.11(16)
C15 Fe2 C8 166.75(17)
C18 S2 S1 97.4(7)
C18P S2 S1P 96.4(7)
O1 C18 C6 126(2)
O1 C18 S2 121.1(17)
C6 C18 S2 112.8(15)
C7 S1 S2 95.5(3)
O1P C18P C7 127(3)
O1P C18P S2 120.9(19)
C7 C18P S2 111.5(16)
C6 S1P S2 95.8(5)
C26 C25 C29 108.1(4)
C26 C25 Fe3 69.2(2)
C29 C25 Fe3 69.7(2)
C26 C25 H25 126
C29 C25 H25 126
Fe3 C25 H25 126
C27 C26 C25 108.1(4)
C27 C26 Fe3 69.7(2)
C25 C26 Fe3 70.0(2)
C27 C26 H26 125.9
C25 C26 H26 125.9
Fe3 C26 H26 125.9
C28 C27 C26 108.4(4)
C28 C27 Fe3 69.4(2)
C26 C27 Fe3 69.6(2)
C28 C27 H27 125.8
C26 C27 H27 125.8
Fe3 C27 H27 125.8
C27 C28 C29 108.5(4)
C27 C28 Fe3 70.1(2)
C29 C28 Fe3 70.2(2)
C27 C28 H28 125.8
C29 C28 H28 125.8
Fe3 C28 H28 125.8
C25 C29 C28 107.0(3)
C25 C29 C30 126.0(3)
C28 C29 C30 127.0(4)
C25 C29 Fe3 69.5(2)
C28 C29 Fe3 68.6(2)
C30 C29 Fe3 127.0(3)
C31 C30 C29 124.8(3)
C31 C30 C32 117.5(3)
C29 C30 C32 117.7(3)
C30 C31 C33 128.4(3)
C30 C31 S4 117.9(3)
C33 C31 S4 113.7(3)
O3 C32 C30 126.5(4)
O3 C32 S5 122.8(3)
C30 C32 S5 110.5(3)
C34 C33 C37 108.3(4)
C34 C33 C31 125.6(4)
C37 C33 C31 126.1(4)
C34 C33 Fe4 69.9(2)
C37 C33 Fe4 69.1(2)
C31 C33 Fe4 126.0(3)
C35 C34 C33 107.7(4)
C35 C34 Fe4 69.7(3)
C33 C34 Fe4 69.2(2)
C35 C34 H34 126.1
C33 C34 H34 126.1
Fe4 C34 H34 126.1
C36 C35 C34 108.7(4)
C36 C35 Fe4 69.6(3)
C34 C35 Fe4 69.9(2)
C36 C35 H35 125.7
C34 C35 H35 125.7
Fe4 C35 H35 125.7
C35 C36 C37 108.7(4)
C35 C36 Fe4 70.1(3)
C37 C36 Fe4 69.1(2)
C35 C36 H36 125.6
C37 C36 H36 125.6
Fe4 C36 H36 125.6
C33 C37 C36 106.6(5)
C33 C37 Fe4 69.7(2)
C36 C37 Fe4 69.6(3)
C33 C37 H37 126.7
C36 C37 H37 126.7
Fe4 C37 H37 126.7
C42 C38 C39 105.5(5)
C42 C38 Fe4 69.5(2)
C39 C38 Fe4 69.7(3)
C42 C38 H38 127.2
C39 C38 H38 127.2
Fe4 C38 H38 127.2
C40 C39 C38 108.4(5)
C40 C39 Fe4 70.5(3)
C38 C39 Fe4 69.2(3)
C40 C39 H39 125.8
C38 C39 H39 125.8
Fe4 C39 H39 125.8
C39 C40 C41 110.0(5)
C39 C40 Fe4 70.7(3)
C41 C40 Fe4 70.4(3)
C39 C40 H40 125
C41 C40 H40 125
Fe4 C40 H40 125
C40 C41 C42 107.9(5)
C40 C41 Fe4 70.2(3)
C42 C41 Fe4 69.7(3)
C40 C41 H41 126.1
C42 C41 H41 126.1
Fe4 C41 H41 126.1
C41 C42 C38 108.1(4)
C41 C42 Fe4 70.3(3)
C38 C42 Fe4 69.6(2)
C41 C42 H42 125.9
C38 C42 H42 125.9
Fe4 C42 H42 125.9
C47 C43 C44 108.0(4)
C47 C43 Fe3 69.8(2)
C44 C43 Fe3 69.9(2)
C47 C43 H43 126
C44 C43 H43 126
Fe3 C43 H43 126
C45 C44 C43 108.6(4)
C45 C44 Fe3 70.1(2)
C43 C44 Fe3 69.7(2)
C45 C44 H44 125.7
C43 C44 H44 125.7
Fe3 C44 H44 125.7
C44 C45 C46 107.7(4)
C44 C45 Fe3 69.8(2)
C46 C45 Fe3 69.4(2)
C44 C45 H45 126.1
C46 C45 H45 126.1
Fe3 C45 H45 126.1
C47 C46 C45 107.7(4)
C47 C46 Fe3 69.8(2)
C45 C46 Fe3 69.9(2)
C47 C46 H46 126.2
C45 C46 H46 126.2
Fe3 C46 H46 126.2
C43 C47 C46 108.1(4)
C43 C47 Fe3 69.8(2)
C46 C47 Fe3 69.7(2)
C43 C47 H47 126
C46 C47 H47 126
Fe3 C47 H47 126
C28 Fe3 C43 122.97(17)
C28 Fe3 C46 157.75(18)
C43 Fe3 C46 68.09(17)
C28 Fe3 C47 159.62(17)
C43 Fe3 C47 40.37(17)
C46 Fe3 C47 40.55(17)
C28 Fe3 C26 68.51(18)
C43 Fe3 C26 120.59(18)
C46 Fe3 C26 125.21(19)
C47 Fe3 C26 107.64(18)
C28 Fe3 C27 40.49(16)
C43 Fe3 C27 106.40(16)
C46 Fe3 C27 161.05(19)
C47 Fe3 C27 123.67(18)
C26 Fe3 C27 40.63(17)
C28 Fe3 C44 106.95(18)
C43 Fe3 C44 40.37(18)
C46 Fe3 C44 67.93(17)
C47 Fe3 C44 67.83(18)
C26 Fe3 C44 155.64(18)
C27 Fe3 C44 120.43(17)
C28 Fe3 C45 121.42(18)
C43 Fe3 C45 67.92(17)
C46 Fe3 C45 40.75(18)
C47 Fe3 C45 68.16(17)
C26 Fe3 C45 162.63(19)
C27 Fe3 C45 155.85(19)
C44 Fe3 C45 40.10(17)
C28 Fe3 C25 68.74(17)
C43 Fe3 C25 156.72(19)
C46 Fe3 C25 109.03(17)
C47 Fe3 C25 122.29(18)
C26 Fe3 C25 40.77(16)
C27 Fe3 C25 68.43(16)
C44 Fe3 C25 161.95(18)
C45 Fe3 C25 126.01(17)
C28 Fe3 C29 41.19(15)
C43 Fe3 C29 160.50(18)
C46 Fe3 C29 122.54(16)
C47 Fe3 C29 157.92(17)
C26 Fe3 C29 68.75(16)
C27 Fe3 C29 68.67(15)
C44 Fe3 C29 124.55(18)
C45 Fe3 C29 108.41(16)
C25 Fe3 C29 40.80(16)
C42 Fe4 C38 40.90(19)
C42 Fe4 C37 119.2(2)
C38 Fe4 C37 155.9(2)
C42 Fe4 C40 66.7(2)
C38 Fe4 C40 67.4(2)
C37 Fe4 C40 123.1(3)
C42 Fe4 C39 67.71(19)
C38 Fe4 C39 41.1(2)
C37 Fe4 C39 159.4(2)
C40 Fe4 C39 38.8(2)
C42 Fe4 C41 40.0(2)
C38 Fe4 C41 68.0(2)
C37 Fe4 C41 105.4(2)
C40 Fe4 C41 39.4(2)
C39 Fe4 C41 66.5(2)
C42 Fe4 C36 153.7(2)
C38 Fe4 C36 162.5(2)
C37 Fe4 C36 41.31(19)
C40 Fe4 C36 106.6(2)
C39 Fe4 C36 124.1(2)
C41 Fe4 C36 118.5(2)
C42 Fe4 C33 108.87(16)
C38 Fe4 C33 122.4(2)
C37 Fe4 C33 41.23(17)
C40 Fe4 C33 161.0(3)
C39 Fe4 C33 158.8(3)
C41 Fe4 C33 125.3(2)
C36 Fe4 C33 68.66(16)
C42 Fe4 C35 165.2(2)
C38 Fe4 C35 127.3(2)
C37 Fe4 C35 69.0(2)
C40 Fe4 C35 120.7(2)
C39 Fe4 C35 109.2(2)
C41 Fe4 C35 153.5(2)
C36 Fe4 C35 40.3(2)
C33 Fe4 C35 68.42(17)
C42 Fe4 C34 128.16(18)
C38 Fe4 C34 110.24(19)
C37 Fe4 C34 69.3(2)
C40 Fe4 C34 156.2(2)
C39 Fe4 C34 123.5(2)
C41 Fe4 C34 163.8(2)
C36 Fe4 C34 68.2(2)
C33 Fe4 C34 40.94(17)
C35 Fe4 C34 40.41(17)
C31 S4 S5 96.09(13)
C32 S5 S4 97.94(13)

loop_
_geom_bond_atom_site_label_1
_geom_bond_atom_site_label_2
_geom_bond_distance
_geom_bond_publ_flag
C1 C2 1.414(6) ?
C1 C5 1.430(5) ?
C1 Fe1 2.036(4) ?
C1 H1 1 ?
C2 C3 1.408(6) ?
C2 Fe1 2.041(4) ?
C2 H2 1 ?
C3 C4 1.412(5) ?
C3 Fe1 2.037(4) ?
C3 H3 1 ?
C4 C5 1.436(5) ?
C4 Fe1 2.035(4) ?
C4 H4 1 ?
C5 C6 1.474(5) y
C5 Fe1 2.048(4) y
C6 C7 1.357(6) y
C6 C18 1.49(2) ?
C6 S1P 1.708(8) ?
C7 C8 1.465(5) y
C7 C18P 1.48(2) ?
C7 S1 1.756(5) y
C8 C9 1.425(5) ?
C8 C12 1.434(5) ?
C8 Fe2 2.055(4) y
C9 C10 1.401(6) ?
C9 Fe2 2.034(4) ?
C9 H9 1 ?
C10 C11 1.430(6) ?
C10 Fe2 2.044(4) ?
C10 H10 1 ?
C11 C12 1.417(6) ?
C11 Fe2 2.042(4) ?
C11 H11 1 ?
C12 Fe2 2.044(4) ?
C12 H12 1 ?
C13 C14 1.416(6) ?
C13 C17 1.435(6) ?
C13 Fe2 2.047(4) ?
C13 H13 1 ?
C14 C15 1.420(6) ?
C14 Fe2 2.051(4) ?
C14 H14 1 ?
C15 C16 1.402(6) ?
C15 Fe2 2.055(4) ?
C15 H15 1 ?
C16 C17 1.419(6) ?
C16 Fe2 2.049(4) ?
C16 H16 1 ?
C17 Fe2 2.037(4) ?
C17 H17 1 ?
C20 C24 1.394(7) ?
C20 C21 1.410(7) ?
C20 Fe1 2.037(4) ?
C20 H20 1 ?
C21 C22 1.398(7) ?
C21 Fe1 2.045(4) ?
C21 H21 1 ?
C22 C23 1.408(7) ?
C22 Fe1 2.036(4) ?
C22 H22 1 ?
C23 C24 1.410(6) ?
C23 Fe1 2.029(4) ?
C23 H23 1 ?
C24 Fe1 2.044(4) ?
C24 H24 1 ?
S2 C18 1.80(3) ?
S2 C18P 1.87(3) ?
S2 S1 1.983(6) y
S2 S1P 1.989(9) ?
C18 O1 1.25(3) y
C18P O1P 1.22(3) ?
C25 C26 1.425(6) ?
C25 C29 1.430(6) ?
C25 Fe3 2.050(4) ?
C25 H25 1 ?
C26 C27 1.416(6) ?
C26 Fe3 2.039(4) ?
C26 H26 1 ?
C27 C28 1.409(6) ?
C27 Fe3 2.041(4) ?
C27 H27 1 ?
C28 C29 1.436(5) ?
C28 Fe3 2.031(4) ?
C28 H28 1 ?
C29 C30 1.466(5) y
C29 Fe3 2.052(4) y
C30 C31 1.361(5) y
C30 C32 1.516(5) ?
C31 C33 1.471(5) y
C31 S4 1.748(4) y
C32 O3 1.182(5) y
C32 S5 1.794(4) ?
C33 C34 1.428(6) ?
C33 C37 1.431(6) ?
C33 Fe4 2.037(4) y
C34 C35 1.413(6) ?
C34 Fe4 2.046(4) ?
C34 H34 1 ?
C35 C36 1.405(8) ?
C35 Fe4 2.043(4) ?
C35 H35 1 ?
C36 C37 1.434(7) ?
C36 Fe4 2.036(4) ?
C36 H36 1 ?
C37 Fe4 2.029(4) ?
C37 H37 1 ?
C38 C42 1.415(7) ?
C38 C39 1.424(8) ?
C38 Fe4 2.026(4) ?
C38 H38 1 ?
C39 C40 1.350(8) ?
C39 Fe4 2.033(5) ?
C39 H39 1 ?
C40 C41 1.371(8) ?
C40 Fe4 2.031(5) ?
C40 H40 1 ?
C41 C42 1.388(7) ?
C41 Fe4 2.033(5) ?
C41 H41 1 ?
C42 Fe4 2.025(4) ?
C42 H42 1 ?
C43 C47 1.406(6) ?
C43 C44 1.407(6) ?
C43 Fe3 2.037(4) ?
C43 H43 1 ?
C44 C45 1.401(6) ?
C44 Fe3 2.041(4) ?
C44 H44 1 ?
C45 C46 1.421(6) ?
C45 Fe3 2.044(4) ?
C45 H45 1 ?
C46 C47 1.412(6) ?
C46 Fe3 2.038(4) ?
C46 H46 1 ?
C47 Fe3 2.038(4) ?
C47 H47 1 ?
S4 S5 2.0259(15) y

loop_
_geom_hbond_atom_site_label_D
_geom_hbond_atom_site_label_H
_geom_hbond_atom_site_label_A
_geom_hbond_site_symmetry_A
_geom_hbond_distance_DH
_geom_hbond_distance_HA
_geom_hbond_distance_DA
_geom_hbond_angle_DHA
_geom_hbond_publ_flag
C36S H36 O3 1_655 1.00 2.36 3.354(6) 170 yes

loop_
_geom_torsion_atom_site_label_1
_geom_torsion_atom_site_label_2
_geom_torsion_atom_site_label_3
_geom_torsion_atom_site_label_4
_geom_torsion
_geom_torsion_publ_flag
C5 C1 C2 C3 1.2(4) ?
Fe1 C1 C2 C3 -58.8(3) ?
C5 C1 C2 Fe1 60.0(3) ?
C1 C2 C3 C4 -0.4(4) ?
Fe1 C2 C3 C4 -59.1(3) ?
C1 C2 C3 Fe1 58.7(3) ?
C2 C3 C4 C5 -0.5(4) ?
Fe1 C3 C4 C5 -59.9(3) ?
C2 C3 C4 Fe1 59.3(3) ?
C2 C1 C5 C4 -1.5(4) ?
Fe1 C1 C5 C4 58.5(3) ?
C2 C1 C5 C6 177.1(4) ?
Fe1 C1 C5 C6 -122.9(4) ?
C2 C1 C5 Fe1 -60.0(3) ?
C3 C4 C5 C1 1.2(4) ?
Fe1 C4 C5 C1 -58.5(3) ?
C3 C4 C5 C6 -177.4(3) ?
Fe1 C4 C5 C6 122.8(4) ?
C3 C4 C5 Fe1 59.8(3) ?
C1 C5 C6 C7 -140.5(4) ?
C4 C5 C6 C7 37.8(6) y
Fe1 C5 C6 C7 128.5(4) ?
C1 C5 C6 C18 39.5(12) ?
C4 C5 C6 C18 -142.1(11) ?
Fe1 C5 C6 C18 -51.4(12) ?
C1 C5 C6 S1P 42.3(6) ?
C4 C5 C6 S1P -139.4(5) ?
Fe1 C5 C6 S1P -48.7(5) ?
C5 C6 C7 C8 4.9(7) ?
C18 C6 C7 C8 -175.1(11) ?
S1P C6 C7 C8 -178.1(5) ?
C5 C6 C7 C18P -175.6(13) ?
S1P C6 C7 C18P 1.3(13) ?
C5 C6 C7 S1 -175.6(4) ?
C18 C6 C7 S1 4.3(11) ?
C6 C7 C8 C9 33.9(6) y
C18P C7 C8 C9 -145.5(13) ?
S1 C7 C8 C9 -145.6(4) ?
C6 C7 C8 C12 -147.9(4) ?
C18P C7 C8 C12 32.7(14) ?
S1 C7 C8 C12 32.6(5) ?
C6 C7 C8 Fe2 123.7(4) ?
C18P C7 C8 Fe2 -55.7(14) ?
S1 C7 C8 Fe2 -55.8(4) ?
C12 C8 C9 C10 1.1(4) ?
C7 C8 C9 C10 179.6(3) ?
Fe2 C8 C9 C10 59.8(3) ?
C12 C8 C9 Fe2 -58.7(2) ?
C7 C8 C9 Fe2 119.7(4) ?
C8 C9 C10 C11 -0.8(4) ?
Fe2 C9 C10 C11 59.2(3) ?
C8 C9 C10 Fe2 -59.9(3) ?
C9 C10 C11 C12 0.1(4) ?
Fe2 C10 C11 C12 59.3(3) ?
C9 C10 C11 Fe2 -59.2(3) ?
C10 C11 C12 C8 0.6(4) ?
Fe2 C11 C12 C8 59.7(3) ?
C10 C11 C12 Fe2 -59.2(3) ?
C9 C8 C12 C11 -1.0(4) ?
C7 C8 C12 C11 -179.5(3) ?
Fe2 C8 C12 C11 -59.6(3) ?
C9 C8 C12 Fe2 58.5(2) ?
C7 C8 C12 Fe2 -120.0(4) ?
C17 C13 C14 C15 0.6(5) ?
Fe2 C13 C14 C15 59.6(3) ?
C17 C13 C14 Fe2 -59.0(3) ?
C13 C14 C15 C16 -0.2(5) ?
Fe2 C14 C15 C16 59.2(3) ?
C13 C14 C15 Fe2 -59.4(3) ?
C14 C15 C16 C17 -0.2(5) ?
Fe2 C15 C16 C17 58.8(3) ?
C14 C15 C16 Fe2 -59.1(3) ?
C15 C16 C17 C13 0.6(4) ?
Fe2 C16 C17 C13 60.1(3) ?
C15 C16 C17 Fe2 -59.5(3) ?
C14 C13 C17 C16 -0.7(4) ?
Fe2 C13 C17 C16 -60.3(3) ?
C14 C13 C17 Fe2 59.6(3) ?
C24 C20 C21 C22 0.3(5) ?
Fe1 C20 C21 C22 -59.6(3) ?
C24 C20 C21 Fe1 59.8(3) ?
C20 C21 C22 C23 0.2(5) ?
Fe1 C21 C22 C23 -59.3(3) ?
C20 C21 C22 Fe1 59.5(3) ?
C21 C22 C23 C24 -0.5(5) ?
Fe1 C22 C23 C24 -60.4(3) ?
C21 C22 C23 Fe1 59.8(3) ?
C21 C20 C24 C23 -0.6(5) ?
Fe1 C20 C24 C23 59.1(3) ?
C21 C20 C24 Fe1 -59.7(3) ?
C22 C23 C24 C20 0.7(5) ?
Fe1 C23 C24 C20 -59.5(3) ?
C22 C23 C24 Fe1 60.2(3) ?
C7 C6 C18 O1 170.8(17) ?
C5 C6 C18 O1 -9(3) ?
C7 C6 C18 S2 -5.7(16) ?
C5 C6 C18 S2 174.2(7) ?
S1 S2 C18 O1 -172.3(17) ?
S1 S2 C18 C6 4.4(15) ?
C6 C7 S1 S2 -1.0(4) ?
C8 C7 S1 S2 178.5(3) ?
C6 C7 C18P O1P 167(2) ?
C8 C7 C18P O1P -14(3) ?
C6 C7 C18P S2 -1.1(19) ?
C8 C7 C18P S2 178.3(8) ?
S1P S2 C18P O1P -168(2) ?
S1P S2 C18P C7 0.6(18) ?
C7 C6 S1P S2 -0.7(6) ?
C5 C6 S1P S2 176.6(3) ?
C29 C25 C26 C27 0.5(4) ?
Fe3 C25 C26 C27 59.5(3) ?
C29 C25 C26 Fe3 -59.0(3) ?
C25 C26 C27 C28 -1.0(4) ?
Fe3 C26 C27 C28 58.7(3) ?
C25 C26 C27 Fe3 -59.7(3) ?
C26 C27 C28 C29 1.1(4) ?
Fe3 C27 C28 C29 60.0(2) ?
C26 C27 C28 Fe3 -58.9(3) ?
C26 C25 C29 C28 0.2(4) ?
Fe3 C25 C29 C28 -58.6(2) ?
C26 C25 C29 C30 -179.8(3) ?
Fe3 C25 C29 C30 121.5(4) ?
C26 C25 C29 Fe3 58.7(3) ?
C27 C28 C29 C25 -0.8(4) ?
Fe3 C28 C29 C25 59.2(2) ?
C27 C28 C29 C30 179.2(3) ?
Fe3 C28 C29 C30 -120.9(4) ?
C27 C28 C29 Fe3 -59.9(3) ?
C25 C29 C30 C31 144.0(4) y
C28 C29 C30 C31 -35.9(6) ?
Fe3 C29 C30 C31 -125.7(4) ?
C25 C29 C30 C32 -37.9(5) ?
C28 C29 C30 C32 142.2(4) ?
Fe3 C29 C30 C32 52.5(5) ?
C29 C30 C31 C33 -4.8(6) ?
C32 C30 C31 C33 177.0(4) ?
C29 C30 C31 S4 175.4(3) ?
C32 C30 C31 S4 -2.8(5) ?
C31 C30 C32 O3 -169.7(4) ?
C29 C30 C32 O3 12.0(6) ?
C31 C30 C32 S5 4.4(4) ?
C29 C30 C32 S5 -173.9(3) ?
C30 C31 C33 C34 147.4(4) y
S4 C31 C33 C34 -32.8(5) ?
C30 C31 C33 C37 -33.7(6) ?
S4 C31 C33 C37 146.1(4) ?
C30 C31 C33 Fe4 -122.7(4) ?
S4 C31 C33 Fe4 57.1(4) ?
C37 C33 C34 C35 0.7(5) ?
C31 C33 C34 C35 179.7(4) ?
Fe4 C33 C34 C35 59.2(3) ?
C37 C33 C34 Fe4 -58.6(3) ?
C31 C33 C34 Fe4 120.5(4) ?
C33 C34 C35 C36 0.0(5) ?
Fe4 C34 C35 C36 58.9(3) ?
C33 C34 C35 Fe4 -58.9(3) ?
C34 C35 C36 C37 -0.7(5) ?
Fe4 C35 C36 C37 58.4(3) ?
C34 C35 C36 Fe4 -59.2(3) ?
C34 C33 C37 C36 -1.1(5) ?
C31 C33 C37 C36 179.9(4) ?
Fe4 C33 C37 C36 -60.1(3) ?
C34 C33 C37 Fe4 59.1(3) ?
C31 C33 C37 Fe4 -120.0(4) ?
C35 C36 C37 C33 1.1(5) ?
Fe4 C36 C37 C33 60.2(3) ?
C35 C36 C37 Fe4 -59.1(3) ?
C42 C38 C39 C40 0.8(5) ?
Fe4 C38 C39 C40 -59.9(4) ?
C42 C38 C39 Fe4 60.6(3) ?
C38 C39 C40 C41 -0.5(6) ?
Fe4 C39 C40 C41 -59.5(4) ?
C38 C39 C40 Fe4 59.1(3) ?
C39 C40 C41 C42 0.0(6) ?
Fe4 C40 C41 C42 -59.7(3) ?
C39 C40 C41 Fe4 59.7(4) ?
C40 C41 C42 C38 0.5(5) ?
Fe4 C41 C42 C38 -59.5(3) ?
C40 C41 C42 Fe4 60.1(4) ?
C39 C38 C42 C41 -0.8(5) ?
Fe4 C38 C42 C41 60.0(3) ?
C39 C38 C42 Fe4 -60.8(3) ?
C47 C43 C44 C45 0.3(4) ?
Fe3 C43 C44 C45 -59.5(3) ?
C47 C43 C44 Fe3 59.7(3) ?
C43 C44 C45 C46 0.0(4) ?
Fe3 C44 C45 C46 -59.3(3) ?
C43 C44 C45 Fe3 59.2(3) ?
C44 C45 C46 C47 -0.2(4) ?
Fe3 C45 C46 C47 -59.8(3) ?
C44 C45 C46 Fe3 59.5(3) ?
C44 C43 C47 C46 -0.4(4) ?
Fe3 C43 C47 C46 59.4(3) ?
C44 C43 C47 Fe3 -59.8(3) ?
C45 C46 C47 C43 0.4(4) ?
Fe3 C46 C47 C43 -59.4(3) ?
C45 C46 C47 Fe3 59.8(3) ?
C30 C31 S4 S5 0.0(3) ?
C33 C31 S4 S5 -179.8(3) ?
O3 C32 S5 S4 170.7(3) ?
C30 C32 S5 S4 -3.7(3) ?

_cod_database_fobs_code 1549440
